data_7002694
loop_
_publ_author_name
'Canovese, Luciano'
'Visentin, Fabiano'
'Chessa, Gavino'
'Santo, Claudio'
'Dolmella, Alessandro'

_publ_section_title
;
 Substitution reactions between bis-chelate ligands in palladium(ii)
 alkenyl complexes: an unusual way to form unstable trans-P complexes.
 A study on the isomerization mechanism
;
_journal_coden_ASTM DTARAF
_journal_issue 43
_journal_name_full 'Dalton Transactions'
_journal_page_first 9475
_journal_page_last 9485
_journal_paper_doi 10.1039/b910952h
_journal_year 2009
_chemical_formula_sum 'C28 H25 Cl N O4 P Pd'
_chemical_formula_weight 612.31
_space_group_IT_number 14
_symmetry_cell_setting monoclinic
_symmetry_space_group_name_Hall '-P 2yn'
_symmetry_space_group_name_H-M 'P 1 21/n 1'
_atom_sites_solution_hydrogens geom
_atom_sites_solution_primary direct
_atom_sites_solution_secondary difmap
_audit_creation_method SHELXL-97
_cell_angle_alpha 90.00
_cell_angle_beta 104.62(3)
_cell_angle_gamma 90.00
_cell_formula_units_Z 4
_cell_length_a 9.279(2)
_cell_length_b 17.499(4)
_cell_length_c 16.897(3)
_cell_measurement_reflns_used 30
_cell_measurement_temperature 293(2)
_cell_measurement_theta_max 15.00
_cell_measurement_theta_min 12.00
_cell_volume 2654.8(10)
_computing_cell_refinement 'FEBO system'
_computing_data_collection 'FEBO system'
_computing_data_reduction 'FEBO system'
_computing_molecular_graphics 'SHELXTL NT vers.5.10 (Sheldrick, 1999)'
_computing_publication_material 'SHELXTL NT vers.5.10 (Sheldrick, 1999)'
_computing_structure_refinement 'SHELXL-97 (Sheldrick, 1997)'
_computing_structure_solution 'SHELXTL NT vers.5.10 (Sheldrick, 1999)'
_diffrn_ambient_temperature 293(2)
_diffrn_measured_fraction_theta_full 0.990
_diffrn_measured_fraction_theta_max 0.990
_diffrn_measurement_device_type 'Philips PW1100 dffractometer'
_diffrn_measurement_method 'omega-2 theta'
_diffrn_radiation_monochromator graphite
_diffrn_radiation_source 'fine-focus sealed tube'
_diffrn_radiation_type MoK\\a
_diffrn_radiation_wavelength 0.71073
_diffrn_reflns_av_R_equivalents 0.0353
_diffrn_reflns_av_sigmaI/netI 0.0340
_diffrn_reflns_limit_h_max 11
_diffrn_reflns_limit_h_min -11
_diffrn_reflns_limit_k_max 22
_diffrn_reflns_limit_k_min 0
_diffrn_reflns_limit_l_max 21
_diffrn_reflns_limit_l_min 0
_diffrn_reflns_number 5947
_diffrn_reflns_theta_full 27.04
_diffrn_reflns_theta_max 27.04
_diffrn_reflns_theta_min 3.08
_diffrn_standards_decay_% 0
_diffrn_standards_interval_count 200
_diffrn_standards_number 3
_exptl_absorpt_coefficient_mu 0.894
_exptl_absorpt_correction_T_max 0.857
_exptl_absorpt_correction_T_min 0.662
_exptl_absorpt_correction_type psi-scan
_exptl_absorpt_process_details '(North et al., 1968)'
_exptl_crystal_colour yellow
_exptl_crystal_density_diffrn 1.532
_exptl_crystal_density_method 'not measured'
_exptl_crystal_description rhomboids
_exptl_crystal_F_000 1240
_exptl_crystal_size_max 0.42
_exptl_crystal_size_mid 0.35
_exptl_crystal_size_min 0.30
_refine_diff_density_max 0.477
_refine_diff_density_min -0.653
_refine_diff_density_rms 0.094
_refine_ls_extinction_method none
_refine_ls_goodness_of_fit_ref 1.317
_refine_ls_hydrogen_treatment 'riding model'
_refine_ls_matrix_type full
_refine_ls_number_parameters 325
_refine_ls_number_reflns 5760
_refine_ls_number_restraints 0
_refine_ls_restrained_S_all 1.317
_refine_ls_R_factor_all 0.0600
_refine_ls_R_factor_gt 0.0486
_refine_ls_shift/su_max 0.000
_refine_ls_shift/su_mean 0.000
_refine_ls_structure_factor_coef Fsqd
_refine_ls_weighting_details 'calc w=1/[\\s^2^(Fo^2^)+(0.0000P)^2^+7.1021P] where P=(Fo^2^+2Fc^2^)/3'
_refine_ls_weighting_scheme calc
_refine_ls_wR_factor_gt 0.1150
_refine_ls_wR_factor_ref 0.1244
_reflns_number_gt 5102
_reflns_number_total 5760
_reflns_threshold_expression >2sigma(I)
_cod_data_source_file B910952H.txt
_cod_data_source_block lc09
_cod_depositor_comments
;
The following automatic conversions were performed:

'_exptl_absorpt_correction_type' tag value 'psi-scans' was replaced
with 'psi-scan' value.

Automatic conversion script
Id: cif_fix_values 1646 2011-03-28 12:23:43Z adriana 
;
_cod_original_cell_volume 2654.8(9)
_cod_original_sg_symbol_H-M 'P2(1)/n (No.14)'
_cod_database_code 7002694

loop_
_symmetry_equiv_pos_as_xyz
'x, y, z'
'-x+1/2, y+1/ 2, -z+1/2'
'-x, -y, -z'
'x-1/2, -y-1/2, z-1/2'

loop_
_atom_site_label
_atom_site_type_symbol
_atom_site_fract_x
_atom_site_fract_y
_atom_site_fract_z
_atom_site_U_iso_or_equiv
_atom_site_adp_type
_atom_site_occupancy
_atom_site_symmetry_multiplicity
_atom_site_calc_flag
_atom_site_refinement_flags
_atom_site_disorder_assembly
_atom_site_disorder_group
Pd Pd 0.80925(4) 0.136069(19) 0.132711(19) 0.03603(11) Uani 1 1 d . . .
Cl Cl 0.84124(18) 0.01056(8) 0.09349(10) 0.0672(4) Uani 1 1 d . . .
P P 0.77522(12) 0.25597(6) 0.16296(6) 0.0348(2) Uani 1 1 d . . .
N N 0.9284(4) 0.1834(2) 0.0515(2) 0.0419(8) Uani 1 1 d . . .
O1 O 0.7640(4) 0.1441(2) 0.3429(2) 0.0583(9) Uani 1 1 d . . .
O2 O 0.8571(4) 0.0352(2) 0.3097(2) 0.0571(9) Uani 1 1 d . . .
O3 O 0.5147(5) 0.0294(3) 0.3052(2) 0.0659(11) Uani 1 1 d . . .
O4 O 0.3133(5) 0.0513(3) 0.2050(3) 0.0926(17) Uani 1 1 d . . .
C1 C 0.6838(5) 0.1000(3) 0.2061(3) 0.0391(9) Uani 1 1 d . . .
C2 C 0.7670(5) 0.0955(3) 0.2933(3) 0.0414(10) Uani 1 1 d . . .
C3 C 0.5407(5) 0.0841(3) 0.1796(3) 0.0444(10) Uani 1 1 d . . .
C4 C 0.4521(6) 0.0965(4) 0.0926(3) 0.0622(15) Uani 1 1 d . . .
H4A H 0.5159 0.1169 0.0611 0.093 Uiso 1 1 calc R . .
H4B H 0.3726 0.1318 0.0919 0.093 Uiso 1 1 calc R . .
H4C H 0.4113 0.0487 0.0695 0.093 Uiso 1 1 calc R . .
C5 C 0.4589(6) 0.0523(3) 0.2376(3) 0.0518(12) Uani 1 1 d . . .
C6 C 1.0024(6) 0.1433(3) 0.0092(3) 0.0537(12) Uani 1 1 d . . .
H6A H 1.0121 0.0910 0.0183 0.064 Uiso 1 1 calc R . .
C7 C 1.0674(7) 0.1760(4) -0.0493(4) 0.0686(17) Uani 1 1 d . . .
H7A H 1.1185 0.1454 -0.0781 0.082 Uiso 1 1 calc R . .
C8 C 1.0557(6) 0.2515(3) -0.0636(3) 0.0587(14) Uani 1 1 d . . .
H8A H 1.0995 0.2734 -0.1020 0.070 Uiso 1 1 calc R . .
C9 C 0.9775(5) 0.2972(3) -0.0206(3) 0.0485(12) Uani 1 1 d . . .
C10 C 0.9589(6) 0.3763(3) -0.0322(3) 0.0573(13) Uani 1 1 d . . .
H10A H 0.9947 0.4003 -0.0725 0.069 Uiso 1 1 calc R . .
C11 C 0.8895(6) 0.4178(3) 0.0143(4) 0.0588(13) Uani 1 1 d . . .
H11A H 0.8786 0.4702 0.0057 0.071 Uiso 1 1 calc R . .
C12 C 0.8338(6) 0.3839(3) 0.0752(3) 0.0514(12) Uani 1 1 d . . .
H12A H 0.7903 0.4137 0.1085 0.062 Uiso 1 1 calc R . .
C13 C 0.8439(5) 0.3059(3) 0.0856(3) 0.0389(9) Uani 1 1 d . . .
C14 C 0.9162(5) 0.2614(3) 0.0387(2) 0.0389(9) Uani 1 1 d . . .
C15 C 0.8871(5) 0.2923(3) 0.2589(2) 0.0385(9) Uani 1 1 d . . .
C16 C 0.8533(6) 0.3587(3) 0.2950(3) 0.0512(12) Uani 1 1 d . . .
H16A H 0.7659 0.3850 0.2716 0.061 Uiso 1 1 calc R . .
C17 C 0.9493(7) 0.3859(4) 0.3657(3) 0.0623(14) Uani 1 1 d . . .
H17A H 0.9257 0.4299 0.3905 0.075 Uiso 1 1 calc R . .
C18 C 1.0788(7) 0.3480(4) 0.3989(3) 0.0724(18) Uani 1 1 d . . .
H18A H 1.1443 0.3668 0.4459 0.087 Uiso 1 1 calc R . .
C19 C 1.1130(7) 0.2823(4) 0.3634(3) 0.077(2) Uani 1 1 d . . .
H19A H 1.2015 0.2569 0.3867 0.092 Uiso 1 1 calc R . .
C20 C 1.0181(6) 0.2536(3) 0.2939(3) 0.0561(13) Uani 1 1 d . . .
H20A H 1.0414 0.2087 0.2705 0.067 Uiso 1 1 calc R . .
C21 C 0.5873(5) 0.2881(3) 0.1516(3) 0.0394(9) Uani 1 1 d . . .
C22 C 0.5004(5) 0.3132(3) 0.0767(3) 0.0474(11) Uani 1 1 d . . .
H22A H 0.5408 0.3162 0.0317 0.057 Uiso 1 1 calc R . .
C23 C 0.3543(6) 0.3336(3) 0.0693(4) 0.0596(14) Uani 1 1 d . . .
H23A H 0.2961 0.3499 0.0189 0.072 Uiso 1 1 calc R . .
C24 C 0.2939(6) 0.3302(4) 0.1347(4) 0.0688(16) Uani 1 1 d . . .
H24A H 0.1959 0.3454 0.1295 0.083 Uiso 1 1 calc R . .
C25 C 0.3781(7) 0.3044(5) 0.2080(4) 0.0766(19) Uani 1 1 d . . .
H25A H 0.3361 0.3008 0.2523 0.092 Uiso 1 1 calc R . .
C26 C 0.5238(6) 0.2836(4) 0.2170(3) 0.0579(14) Uani 1 1 d . . .
H26A H 0.5801 0.2665 0.2675 0.069 Uiso 1 1 calc R . .
C27 C 0.9551(7) 0.0324(4) 0.3903(4) 0.0769(19) Uani 1 1 d . . .
H27A H 1.0150 -0.0130 0.3958 0.115 Uiso 1 1 calc R . .
H27B H 0.8974 0.0317 0.4301 0.115 Uiso 1 1 calc R . .
H27C H 1.0186 0.0765 0.3989 0.115 Uiso 1 1 calc R . .
C28 C 0.2243(10) 0.0190(8) 0.2548(6) 0.154(5) Uani 1 1 d . . .
H28A H 0.1211 0.0210 0.2257 0.232 Uiso 1 1 calc R . .
H28B H 0.2391 0.0476 0.3047 0.232 Uiso 1 1 calc R . .
H28C H 0.2531 -0.0332 0.2672 0.232 Uiso 1 1 calc R . .

loop_
_atom_site_aniso_label
_atom_site_aniso_U_11
_atom_site_aniso_U_22
_atom_site_aniso_U_33
_atom_site_aniso_U_23
_atom_site_aniso_U_13
_atom_site_aniso_U_12
Pd 0.03880(18) 0.04060(19) 0.03080(17) -0.00259(13) 0.01269(12) -0.00260(13)
Cl 0.0852(10) 0.0466(7) 0.0836(10) -0.0176(7) 0.0471(8) -0.0092(7)
P 0.0343(5) 0.0407(6) 0.0301(5) 0.0006(4) 0.0094(4) 0.0006(4)
N 0.045(2) 0.048(2) 0.0352(18) -0.0064(16) 0.0159(16) -0.0073(17)
O1 0.072(2) 0.060(2) 0.0411(18) -0.0111(16) 0.0120(17) 0.0066(18)
O2 0.062(2) 0.062(2) 0.0431(18) 0.0019(16) 0.0055(16) 0.0164(18)
O3 0.069(2) 0.087(3) 0.047(2) 0.0126(19) 0.0235(18) -0.010(2)
O4 0.046(2) 0.151(5) 0.079(3) 0.033(3) 0.014(2) -0.029(3)
C1 0.047(2) 0.040(2) 0.033(2) 0.0023(17) 0.0146(18) 0.0002(19)
C2 0.043(2) 0.047(2) 0.036(2) 0.0028(19) 0.0153(18) 0.000(2)
C3 0.048(3) 0.053(3) 0.035(2) 0.0076(19) 0.0151(19) -0.003(2)
C4 0.050(3) 0.083(4) 0.048(3) 0.010(3) 0.002(2) -0.015(3)
C5 0.052(3) 0.059(3) 0.046(3) 0.002(2) 0.016(2) -0.008(2)
C6 0.063(3) 0.051(3) 0.057(3) -0.014(2) 0.032(3) -0.006(2)
C7 0.083(4) 0.071(4) 0.067(4) -0.026(3) 0.047(3) -0.024(3)
C8 0.069(3) 0.077(4) 0.039(2) -0.012(2) 0.030(2) -0.028(3)
C9 0.050(3) 0.066(3) 0.030(2) -0.006(2) 0.0109(19) -0.023(2)
C10 0.060(3) 0.064(3) 0.047(3) 0.009(2) 0.013(2) -0.019(3)
C11 0.063(3) 0.046(3) 0.069(3) 0.018(3) 0.019(3) -0.004(2)
C12 0.051(3) 0.045(3) 0.060(3) 0.004(2) 0.016(2) -0.001(2)
C13 0.036(2) 0.047(2) 0.035(2) 0.0002(18) 0.0110(17) -0.0068(18)
C14 0.038(2) 0.051(3) 0.0273(19) -0.0014(17) 0.0070(16) -0.0091(19)
C15 0.038(2) 0.045(2) 0.0314(19) -0.0005(17) 0.0082(17) 0.0042(18)
C16 0.052(3) 0.055(3) 0.043(2) -0.005(2) 0.006(2) 0.011(2)
C17 0.068(4) 0.069(4) 0.047(3) -0.017(3) 0.009(3) 0.000(3)
C18 0.060(3) 0.108(5) 0.042(3) -0.025(3) -0.001(2) -0.004(3)
C19 0.049(3) 0.119(6) 0.049(3) -0.017(3) -0.012(2) 0.023(3)
C20 0.048(3) 0.071(3) 0.046(3) -0.009(2) 0.005(2) 0.016(3)
C21 0.032(2) 0.043(2) 0.043(2) -0.0001(18) 0.0077(17) -0.0018(17)
C22 0.041(2) 0.057(3) 0.043(2) 0.005(2) 0.0075(19) -0.005(2)
C23 0.042(3) 0.070(4) 0.059(3) 0.005(3) -0.002(2) 0.001(2)
C24 0.034(3) 0.087(4) 0.080(4) -0.015(3) 0.003(3) 0.006(3)
C25 0.049(3) 0.127(6) 0.058(3) -0.007(4) 0.021(3) 0.004(3)
C26 0.042(3) 0.090(4) 0.042(3) 0.004(3) 0.013(2) 0.006(3)
C27 0.073(4) 0.092(5) 0.055(3) 0.021(3) -0.002(3) 0.013(4)
C28 0.080(6) 0.276(15) 0.110(7) 0.056(8) 0.030(5) -0.064(8)

loop_
_atom_type_symbol
_atom_type_description
_atom_type_scat_dispersion_real
_atom_type_scat_dispersion_imag
_atom_type_scat_source
C C 0.0033 0.0016 'International Tables Vol C Tables 4.2.6.8 and 6.1.1.4'
H H 0.0000 0.0000 'International Tables Vol C Tables 4.2.6.8 and 6.1.1.4'
N N 0.0061 0.0033 'International Tables Vol C Tables 4.2.6.8 and 6.1.1.4'
O O 0.0106 0.0060 'International Tables Vol C Tables 4.2.6.8 and 6.1.1.4'
P P 0.1023 0.0942 'International Tables Vol C Tables 4.2.6.8 and 6.1.1.4'
Cl Cl 0.1484 0.1585 'International Tables Vol C Tables 4.2.6.8 and 6.1.1.4'
Pd Pd -0.9988 1.0072 'International Tables Vol C Tables 4.2.6.8 and 6.1.1.4'

loop_
_geom_angle_atom_site_label_1
_geom_angle_atom_site_label_2
_geom_angle_atom_site_label_3
_geom_angle
_geom_angle_site_symmetry_1
_geom_angle_site_symmetry_3
_geom_angle_publ_flag
C1 Pd N 174.53(17) . . ?
C1 Pd P 90.95(13) . . ?
N Pd P 84.68(11) . . ?
C1 Pd Cl 90.85(13) . . ?
N Pd Cl 93.39(11) . . ?
P Pd Cl 177.04(5) . . ?
C21 P C15 108.0(2) . . ?
C21 P C13 106.3(2) . . ?
C15 P C13 104.5(2) . . ?
C21 P Pd 117.76(15) . . ?
C15 P Pd 117.44(15) . . ?
C13 P Pd 101.18(15) . . ?
C6 N C14 118.4(4) . . ?
C6 N Pd 124.7(3) . . ?
C14 N Pd 116.6(3) . . ?
C2 O2 C27 116.0(4) . . ?
C5 O4 C28 116.0(6) . . ?
C3 C1 C2 123.6(4) . . ?
C3 C1 Pd 123.2(3) . . ?
C2 C1 Pd 113.1(3) . . ?
O1 C2 O2 122.8(4) . . ?
O1 C2 C1 124.0(4) . . ?
O2 C2 C1 113.0(4) . . ?
C1 C3 C5 119.4(4) . . ?
C1 C3 C4 123.7(4) . . ?
C5 C3 C4 116.9(4) . . ?
O3 C5 O4 122.9(5) . . ?
O3 C5 C3 125.6(5) . . ?
O4 C5 C3 111.5(4) . . ?
N C6 C7 122.9(5) . . ?
C8 C7 C6 119.8(5) . . ?
C7 C8 C9 119.9(5) . . ?
C8 C9 C10 123.5(5) . . ?
C8 C9 C14 117.9(5) . . ?
C10 C9 C14 118.6(5) . . ?
C11 C10 C9 120.7(5) . . ?
C10 C11 C12 121.5(5) . . ?
C13 C12 C11 119.3(5) . . ?
C12 C13 C14 120.5(4) . . ?
C12 C13 P 122.9(4) . . ?
C14 C13 P 116.5(3) . . ?
N C14 C13 119.6(4) . . ?
N C14 C9 121.0(4) . . ?
C13 C14 C9 119.3(4) . . ?
C16 C15 C20 119.6(4) . . ?
C16 C15 P 123.2(3) . . ?
C20 C15 P 117.0(4) . . ?
C17 C16 C15 120.1(5) . . ?
C18 C17 C16 119.8(5) . . ?
C17 C18 C19 120.4(5) . . ?
C18 C19 C20 120.8(5) . . ?
C19 C20 C15 119.3(5) . . ?
C26 C21 C22 118.7(4) . . ?
C26 C21 P 119.8(4) . . ?
C22 C21 P 121.4(4) . . ?
C23 C22 C21 119.8(5) . . ?
C24 C23 C22 120.8(5) . . ?
C23 C24 C25 119.6(5) . . ?
C24 C25 C26 120.8(5) . . ?
C25 C26 C21 120.3(5) . . ?

loop_
_geom_bond_atom_site_label_1
_geom_bond_atom_site_label_2
_geom_bond_distance
_geom_bond_site_symmetry_2
_geom_bond_publ_flag
Pd C1 2.006(4) . ?
Pd N 2.135(4) . ?
Pd P 2.2010(12) . ?
Pd Cl 2.3345(14) . ?
P C21 1.795(4) . ?
P C15 1.806(4) . ?
P C13 1.816(4) . ?
N C6 1.313(6) . ?
N C14 1.381(6) . ?
O1 C2 1.198(6) . ?
O2 C2 1.331(6) . ?
O2 C27 1.436(6) . ?
O3 C5 1.198(6) . ?
O4 C5 1.324(6) . ?
O4 C28 1.436(8) . ?
C1 C3 1.320(6) . ?
C1 C2 1.483(6) . ?
C3 C5 1.491(6) . ?
C3 C4 1.508(7) . ?
C6 C7 1.403(7) . ?
C7 C8 1.342(9) . ?
C8 C9 1.400(7) . ?
C9 C10 1.402(8) . ?
C9 C14 1.417(6) . ?
C10 C11 1.348(8) . ?
C11 C12 1.395(7) . ?
C12 C13 1.377(7) . ?
C13 C14 1.397(6) . ?
C15 C16 1.383(6) . ?
C15 C20 1.386(6) . ?
C16 C17 1.382(7) . ?
C17 C18 1.363(9) . ?
C18 C19 1.369(9) . ?
C19 C20 1.374(7) . ?
C21 C26 1.379(6) . ?
C21 C22 1.390(6) . ?
C22 C23 1.377(7) . ?
C23 C24 1.361(8) . ?
C24 C25 1.363(9) . ?
C25 C26 1.371(7) . ?
